data_7134803
loop_
_publ_author_name
'Mondrag\'on-D\'iaz, Alexander'
'Kelley, Steven P.'
'Hazari, Nilay'
'Bernskoetter, Wesley H.'

_publ_section_title
;
 A highly active sulfur based pincer ruthenium catalyst for CO2
 hydrogenation
;
_journal_issue 38
_journal_name_full 'Chemical Communications'
_journal_page_first 6957
_journal_page_last 6960
_journal_paper_doi 10.1039/D5CC01194A
_journal_volume 61
_journal_year 2025
_chemical_formula_moiety 'C39 H44 Cl2 P2 Ru S2'
_chemical_formula_sum 'C39 H44 Cl2 P2 Ru S2'
_chemical_formula_weight 810.77
_space_group_crystal_system monoclinic
_space_group_IT_number 15
_space_group_name_Hall '-C 2yc'
_space_group_name_H-M_alt 'C 1 2/c 1'
_atom_sites_solution_hydrogens geom
_atom_sites_solution_primary dual
_atom_sites_solution_secondary difmap
_audit_creation_date 2024-03-07
_audit_creation_method
;
Olex2 1.2
(compiled 2018.05.29 svn.r3508 for OlexSys, GUI svn.r5506)
;
_audit_update_record
;
2025-02-27 deposited with the CCDC.	2025-04-09 downloaded from the CCDC.
;
_cell_angle_alpha 90
_cell_angle_beta 90.004(3)
_cell_angle_gamma 90
_cell_formula_units_Z 8
_cell_length_a 38.852(4)
_cell_length_b 14.8412(15)
_cell_length_c 18.3680(18)
_cell_measurement_reflns_used 9907
_cell_measurement_temperature 173.0
_cell_measurement_theta_max 22.24
_cell_measurement_theta_min 2.45
_cell_volume 10591.2(18)
_computing_cell_refinement 'Bruker Apex4 V.2022.1-1/SAINT V8.40B'
_computing_data_collection 'Bruker Apex4 V.2022.1-1'
_computing_data_reduction 'Bruker Apex4 V.2022.1-1/SAINT V8.40B'
_computing_molecular_graphics 'Olex2 (Dolomanov et al., 2009)'
_computing_publication_material 'Olex2 (Dolomanov et al., 2009)'
_computing_structure_refinement 'ShelXL (Sheldrick, 2015)'
_diffrn_ambient_temperature 173.0
_diffrn_measured_fraction_theta_full 0.998
_diffrn_measured_fraction_theta_max 0.998
_diffrn_measurement_device_type 'Bruker Photon II CMOS area detector'
_diffrn_measurement_method 'shutterless omega and phi scans'
_diffrn_radiation_monochromator 'mirror optics'
_diffrn_radiation_type MoK\a
_diffrn_radiation_wavelength 0.71073
_diffrn_reflns_av_R_equivalents 0.1219
_diffrn_reflns_av_unetI/netI 0.0419
_diffrn_reflns_Laue_measured_fraction_full 0.998
_diffrn_reflns_Laue_measured_fraction_max 0.998
_diffrn_reflns_limit_h_max 41
_diffrn_reflns_limit_h_min -41
_diffrn_reflns_limit_k_max 15
_diffrn_reflns_limit_k_min -15
_diffrn_reflns_limit_l_max 19
_diffrn_reflns_limit_l_min -18
_diffrn_reflns_number 95136
_diffrn_reflns_point_group_measured_fraction_full 0.998
_diffrn_reflns_point_group_measured_fraction_max 0.998
_diffrn_reflns_theta_full 22.215
_diffrn_reflns_theta_max 22.215
_diffrn_reflns_theta_min 1.840
_diffrn_source 'Incoatec IMuS microfocus Mo tube'
_diffrn_standards_number 0
_exptl_absorpt_coefficient_mu 0.556
_exptl_absorpt_correction_T_max 0.7447
_exptl_absorpt_correction_T_min 0.6330
_exptl_absorpt_correction_type multi-scan
_exptl_absorpt_process_details 'Bruker AXScale'
_exptl_crystal_colour yellow
_exptl_crystal_density_diffrn 1.017
_exptl_crystal_description needle
_exptl_crystal_F_000 3344
_exptl_crystal_size_max 0.45
_exptl_crystal_size_mid 0.04
_exptl_crystal_size_min 0.02
_refine_diff_density_max 0.702
_refine_diff_density_min -0.781
_refine_diff_density_rms 0.106
_refine_ls_extinction_method none
_refine_ls_goodness_of_fit_ref 1.098
_refine_ls_hydrogen_treatment constr
_refine_ls_matrix_type full
_refine_ls_number_parameters 422
_refine_ls_number_reflns 6667
_refine_ls_number_restraints 216
_refine_ls_restrained_S_all 1.083
_refine_ls_R_factor_all 0.0754
_refine_ls_R_factor_gt 0.0660
_refine_ls_shift/su_max 0.000
_refine_ls_shift/su_mean 0.000
_refine_ls_structure_factor_coef Fsqd
_refine_ls_weighting_details 'w=1/[\s^2^(Fo^2^)+(0.0764P)^2^+121.1392P] where P=(Fo^2^+2Fc^2^)/3'
_refine_ls_weighting_scheme calc
_refine_ls_wR_factor_gt 0.1651
_refine_ls_wR_factor_ref 0.1701
_reflns_Friedel_coverage 0.000
_reflns_number_gt 5803
_reflns_number_total 6667
_reflns_threshold_expression 'I > 2\s(I)'
_cod_data_source_file d5cc01194a2.cif
_cod_data_source_block 1Cl2
_cod_database_code 7134803
_shelx_shelxl_version_number 2019/3
_shelx_space_group_comment
;
The symmetry employed for this shelxl refinement is uniquely defined
by the following loop, which should always be used as a source of
symmetry information in preference to the above space-group names.
They are only intended as comments.
;
_shelx_estimated_absorpt_t_max 0.989
_shelx_estimated_absorpt_t_min 0.788
_olex2_refinement_description
;
1. Fixed Uiso
 At 1.2 times of:
  All C(H) groups
 At 1.5 times of:
  All C(H,H,H) groups
2. Rigid body (RIGU) restrains
 C1, C2, C3, C4, C5, C6, C7, C8, C9, C10, C11, C12, C13, C14, C15, C16, C17,
 C18, C19, C20, C21, C22, C23, C24, C25, C26, C27, C28, C29, C30, C31, C32, C33,
  C34, C35, C36, C37, C38, C39
 with sigma for 1-2 distances of 0.004 and sigma for 1-3 distances of 0.004
3.a Aromatic/amide H refined with riding coordinates:
 C3(H3), C4(H4), C5(H5), C6(H6), C9(H9), C10(H10), C11(H11), C12(H12),
 C23(H23), C24(H24), C25(H25), C26(H26), C27(H27), C29(H29), C30(H30), C31(H31),
  C32(H32), C33(H33), C35(H35), C36(H36), C37(H37), C38(H38), C39(H39)
3.b Idealised Me refined as rotating group:
 C14(H14A,H14B,H14C), C15(H15A,H15B,H15C), C16(H16A,H16B,H16C), C17(H17A,H17B,
 H17C), C19(H19A,H19B,H19C), C20(H20A,H20B,H20C), C21(H21A,H21B,H21C)
;
_olex2_submission_special_instructions 'No special instructions were received'

loop_
_space_group_symop_operation_xyz
'x, y, z'
'-x, y, -z+1/2'
'x+1/2, y+1/2, z'
'-x+1/2, y+1/2, -z+1/2'
'-x, -y, -z'
'x, -y, z-1/2'
'-x+1/2, -y+1/2, -z'
'x+1/2, -y+1/2, z-1/2'

loop_
_atom_site_label
_atom_site_type_symbol
_atom_site_fract_x
_atom_site_fract_y
_atom_site_fract_z
_atom_site_U_iso_or_equiv
_atom_site_adp_type
_atom_site_occupancy
_atom_site_site_symmetry_order
_atom_site_calc_flag
_atom_site_refinement_flags_posn
_atom_site_refinement_flags_adp
_atom_site_refinement_flags_occupancy
_atom_site_disorder_assembly
_atom_site_disorder_group
Ru1 Ru 0.34255(2) 0.47185(4) 0.64033(3) 0.0238(2) Uani 1 1 d . . . . .
Cl1 Cl 0.33981(4) 0.43183(13) 0.50797(8) 0.0306(4) Uani 1 1 d . . . . .
Cl2 Cl 0.36163(5) 0.32242(13) 0.68066(10) 0.0429(5) Uani 1 1 d . . . . .
S1 S 0.28138(5) 0.43765(17) 0.64198(10) 0.0464(6) Uani 1 1 d . . . . .
S2 S 0.33677(4) 0.62600(13) 0.61529(9) 0.0310(5) Uani 1 1 d . . . . .
P1 P 0.33537(4) 0.50881(13) 0.75604(9) 0.0252(4) Uani 1 1 d . . . . .
P2 P 0.40238(4) 0.49718(12) 0.62782(9) 0.0230(4) Uani 1 1 d . . . . .
C1 C 0.28990(17) 0.4994(5) 0.7833(4) 0.0306(17) Uani 1 1 d . U . . .
C2 C 0.26645(19) 0.4728(6) 0.7300(4) 0.043(2) Uani 1 1 d . U . . .
C3 C 0.2306(2) 0.4769(7) 0.7454(4) 0.051(2) Uani 1 1 d . U . . .
H3 H 0.214278 0.464773 0.708141 0.061 Uiso 1 1 calc R . . . .
C4 C 0.2196(2) 0.4988(6) 0.8150(5) 0.050(2) Uani 1 1 d . U . . .
H4 H 0.195764 0.498565 0.826137 0.060 Uiso 1 1 calc R . . . .
C5 C 0.2433(2) 0.5209(6) 0.8680(4) 0.044(2) Uani 1 1 d . U . . .
H5 H 0.235656 0.535086 0.915796 0.053 Uiso 1 1 calc R . . . .
C6 C 0.27805(19) 0.5226(5) 0.8521(4) 0.0392(18) Uani 1 1 d . U . . .
H6 H 0.294040 0.539733 0.888666 0.047 Uiso 1 1 calc R . . . .
C7 C 0.34214(17) 0.6300(5) 0.7657(4) 0.0310(16) Uani 1 1 d . U . . .
C8 C 0.34322(16) 0.6802(5) 0.7018(4) 0.0281(15) Uani 1 1 d . U . . .
C9 C 0.3521(2) 0.7710(6) 0.7042(5) 0.0460(19) Uani 1 1 d . U . . .
H9 H 0.352597 0.805582 0.660706 0.055 Uiso 1 1 calc R . . . .
C10 C 0.3603(2) 0.8112(6) 0.7708(5) 0.054(2) Uani 1 1 d . U . . .
H10 H 0.366989 0.872671 0.772323 0.065 Uiso 1 1 calc R . . . .
C11 C 0.3586(2) 0.7622(6) 0.8341(5) 0.048(2) Uani 1 1 d . U . . .
H11 H 0.363423 0.789941 0.879513 0.057 Uiso 1 1 calc R . . . .
C12 C 0.34994(18) 0.6734(5) 0.8311(4) 0.0351(17) Uani 1 1 d . U . . .
H12 H 0.349192 0.639701 0.875036 0.042 Uiso 1 1 calc R . . . .
C13 C 0.2678(3) 0.3149(8) 0.6411(5) 0.075(3) Uani 1 1 d . U . . .
C14 C 0.2877(3) 0.2722(8) 0.5776(6) 0.081(4) Uani 1 1 d . U . . .
H14A H 0.283257 0.306506 0.532940 0.122 Uiso 1 1 calc GR . . . .
H14B H 0.280079 0.209803 0.570895 0.122 Uiso 1 1 calc GR . . . .
H14C H 0.312382 0.273131 0.588338 0.122 Uiso 1 1 calc GR . . . .
C15 C 0.2289(3) 0.3115(11) 0.6254(7) 0.127(6) Uani 1 1 d . U . . .
H15A H 0.216154 0.329361 0.669083 0.191 Uiso 1 1 calc GR . . . .
H15B H 0.222356 0.250063 0.611519 0.191 Uiso 1 1 calc GR . . . .
H15C H 0.223404 0.352919 0.585457 0.191 Uiso 1 1 calc GR . . . .
C16 C 0.2759(3) 0.2694(8) 0.7132(6) 0.093(4) Uani 1 1 d . U . . .
H16A H 0.300626 0.273713 0.723060 0.140 Uiso 1 1 calc GR . . . .
H16B H 0.269163 0.205785 0.710831 0.140 Uiso 1 1 calc GR . . . .
H16C H 0.263081 0.299231 0.752358 0.140 Uiso 1 1 calc GR . . . .
C17 C 0.35665(18) 0.4536(5) 0.8314(4) 0.0342(18) Uani 1 1 d . U . . .
H17A H 0.350583 0.389542 0.831642 0.051 Uiso 1 1 calc GR . . . .
H17B H 0.349259 0.481380 0.877214 0.051 Uiso 1 1 calc GR . . . .
H17C H 0.381626 0.460089 0.826152 0.051 Uiso 1 1 calc GR . . . .
C18 C 0.2972(2) 0.6801(6) 0.5774(4) 0.049(2) Uani 1 1 d . U . . .
C19 C 0.2891(2) 0.6239(7) 0.5091(4) 0.060(3) Uani 1 1 d . U . . .
H19A H 0.309335 0.622682 0.477268 0.090 Uiso 1 1 calc GR . . . .
H19B H 0.269675 0.650906 0.483036 0.090 Uiso 1 1 calc GR . . . .
H19C H 0.283178 0.562258 0.523592 0.090 Uiso 1 1 calc GR . . . .
C20 C 0.3059(3) 0.7759(7) 0.5558(5) 0.068(3) Uani 1 1 d . U . . .
H20A H 0.305787 0.814354 0.599138 0.101 Uiso 1 1 calc GR . . . .
H20B H 0.288811 0.797945 0.520867 0.101 Uiso 1 1 calc GR . . . .
H20C H 0.328799 0.777238 0.533396 0.101 Uiso 1 1 calc GR . . . .
C21 C 0.2674(2) 0.6792(8) 0.6309(5) 0.063(3) Uani 1 1 d . U . . .
H21A H 0.260794 0.616722 0.641151 0.095 Uiso 1 1 calc GR . . . .
H21B H 0.247751 0.711346 0.609775 0.095 Uiso 1 1 calc GR . . . .
H21C H 0.274412 0.708806 0.676160 0.095 Uiso 1 1 calc GR . . . .
C22 C 0.41539(16) 0.5985(5) 0.5775(4) 0.0269(15) Uani 1 1 d . U . . .
C23 C 0.4364(2) 0.6664(5) 0.6041(4) 0.0388(18) Uani 1 1 d . U . . .
H23 H 0.446044 0.660807 0.651349 0.047 Uiso 1 1 calc R . . . .
C24 C 0.4437(2) 0.7439(6) 0.5619(5) 0.051(2) Uani 1 1 d . U . . .
H24 H 0.457560 0.790862 0.581194 0.061 Uiso 1 1 calc R . . . .
C25 C 0.4303(2) 0.7504(6) 0.4926(5) 0.053(2) Uani 1 1 d . U . . .
H25 H 0.434657 0.802607 0.464152 0.063 Uiso 1 1 calc R . . . .
C26 C 0.4109(2) 0.6818(6) 0.4648(5) 0.052(2) Uani 1 1 d . U . . .
H26 H 0.402637 0.686002 0.416293 0.062 Uiso 1 1 calc R . . . .
C27 C 0.40315(18) 0.6068(5) 0.5055(4) 0.0335(17) Uani 1 1 d . U . . .
H27 H 0.389440 0.560210 0.485016 0.040 Uiso 1 1 calc R . . . .
C28 C 0.42815(16) 0.4140(5) 0.5767(3) 0.0248(15) Uani 1 1 d . U . . .
C29 C 0.46349(17) 0.4306(5) 0.5671(4) 0.0291(16) Uani 1 1 d . U . . .
H29 H 0.473515 0.483010 0.587882 0.035 Uiso 1 1 calc R . . . .
C30 C 0.48345(18) 0.3728(5) 0.5285(4) 0.0362(17) Uani 1 1 d . U . . .
H30 H 0.507240 0.385749 0.522744 0.043 Uiso 1 1 calc R . . . .
C31 C 0.4702(2) 0.2962(6) 0.4975(4) 0.0439(19) Uani 1 1 d . U . . .
H31 H 0.484575 0.256137 0.470961 0.053 Uiso 1 1 calc R . . . .
C32 C 0.4359(2) 0.2786(6) 0.5056(4) 0.046(2) Uani 1 1 d . U . . .
H32 H 0.426394 0.225882 0.484223 0.055 Uiso 1 1 calc R . . . .
C33 C 0.4147(2) 0.3364(5) 0.5445(4) 0.0363(17) Uani 1 1 d . U . . .
H33 H 0.390930 0.323022 0.549282 0.044 Uiso 1 1 calc R . . . .
C34 C 0.42553(17) 0.5038(5) 0.7145(4) 0.0308(16) Uani 1 1 d . U . . .
C35 C 0.44385(19) 0.4305(6) 0.7421(4) 0.0417(19) Uani 1 1 d . U . . .
H35 H 0.446311 0.377840 0.713093 0.050 Uiso 1 1 calc R . . . .
C36 C 0.4584(2) 0.4328(7) 0.8102(4) 0.058(3) Uani 1 1 d . U . . .
H36 H 0.471062 0.382347 0.827559 0.069 Uiso 1 1 calc R . . . .
C37 C 0.4548(2) 0.5083(7) 0.8537(5) 0.058(2) Uani 1 1 d . U . . .
H37 H 0.464123 0.508969 0.901515 0.069 Uiso 1 1 calc R . . . .
C38 C 0.43725(19) 0.5835(7) 0.8271(4) 0.047(2) Uani 1 1 d . U . . .
H38 H 0.435548 0.636375 0.856059 0.056 Uiso 1 1 calc R . . . .
C39 C 0.42218(17) 0.5815(6) 0.7578(4) 0.0350(17) Uani 1 1 d . U . . .
H39 H 0.409787 0.632246 0.740223 0.042 Uiso 1 1 calc R . . . .

loop_
_atom_site_aniso_label
_atom_site_aniso_U_11
_atom_site_aniso_U_22
_atom_site_aniso_U_33
_atom_site_aniso_U_23
_atom_site_aniso_U_13
_atom_site_aniso_U_12
Ru1 0.0162(3) 0.0414(4) 0.0138(3) -0.0007(3) -0.0026(2) -0.0030(2)
Cl1 0.0192(8) 0.0615(12) 0.0110(8) -0.0021(8) -0.0014(6) 0.0013(8)
Cl2 0.0590(13) 0.0354(11) 0.0343(11) 0.0039(9) 0.0042(9) -0.0069(9)
S1 0.0252(10) 0.0888(17) 0.0251(11) -0.0108(11) 0.0000(8) -0.0181(10)
S2 0.0252(10) 0.0481(12) 0.0198(9) 0.0068(8) -0.0046(7) 0.0130(8)
P1 0.0209(9) 0.0391(11) 0.0155(9) 0.0000(8) -0.0010(7) 0.0005(8)
P2 0.0176(9) 0.0317(11) 0.0198(9) 0.0000(8) -0.0043(7) 0.0013(7)
C1 0.020(3) 0.046(5) 0.026(3) 0.013(3) 0.005(3) -0.008(3)
C2 0.030(4) 0.074(6) 0.026(4) 0.002(4) 0.003(3) -0.016(4)
C3 0.026(4) 0.091(7) 0.037(4) 0.007(4) 0.002(3) -0.016(4)
C4 0.036(4) 0.073(6) 0.040(4) 0.002(4) 0.010(3) -0.001(4)
C5 0.035(4) 0.068(6) 0.029(4) 0.003(4) 0.015(3) 0.001(4)
C6 0.035(4) 0.052(5) 0.030(4) 0.007(4) 0.008(3) -0.002(4)
C7 0.018(4) 0.050(4) 0.025(3) -0.003(3) 0.002(3) 0.007(3)
C8 0.017(3) 0.048(4) 0.019(3) -0.008(3) 0.006(3) 0.005(3)
C9 0.045(5) 0.046(4) 0.046(4) 0.008(4) 0.002(4) 0.011(4)
C10 0.053(5) 0.051(5) 0.059(5) -0.008(4) 0.001(4) -0.002(4)
C11 0.047(5) 0.051(4) 0.045(4) -0.014(4) -0.002(4) 0.006(4)
C12 0.026(4) 0.047(4) 0.032(4) -0.010(3) -0.002(3) 0.009(3)
C13 0.072(6) 0.096(8) 0.058(5) -0.040(5) 0.029(5) -0.060(6)
C14 0.066(6) 0.100(9) 0.077(7) -0.042(6) 0.030(5) -0.043(6)
C15 0.062(6) 0.199(15) 0.121(10) -0.094(10) 0.044(6) -0.087(8)
C16 0.130(9) 0.077(8) 0.073(6) -0.019(5) 0.052(6) -0.065(7)
C17 0.030(4) 0.051(5) 0.022(4) 0.006(4) 0.004(3) 0.008(4)
C18 0.032(4) 0.079(5) 0.035(4) 0.004(4) -0.016(3) 0.034(4)
C19 0.051(5) 0.098(7) 0.031(4) 0.001(4) -0.017(4) 0.037(5)
C20 0.068(6) 0.079(6) 0.056(6) 0.011(5) -0.015(5) 0.031(5)
C21 0.029(4) 0.118(8) 0.042(5) -0.009(5) -0.009(3) 0.043(5)
C22 0.018(3) 0.035(4) 0.028(3) 0.006(3) 0.000(3) 0.006(3)
C23 0.042(5) 0.037(4) 0.037(4) -0.004(3) -0.001(3) -0.003(3)
C24 0.050(5) 0.034(4) 0.069(5) -0.003(4) 0.012(4) -0.003(4)
C25 0.053(5) 0.047(5) 0.059(5) 0.018(4) 0.020(4) 0.001(4)
C26 0.050(5) 0.064(5) 0.042(5) 0.019(4) 0.004(4) -0.001(4)
C27 0.031(4) 0.047(4) 0.023(3) 0.004(3) 0.006(3) -0.007(3)
C28 0.021(3) 0.037(4) 0.017(4) 0.010(3) -0.003(3) 0.008(3)
C29 0.022(3) 0.045(4) 0.021(4) 0.001(3) -0.006(3) 0.002(3)
C30 0.022(4) 0.049(4) 0.037(4) 0.000(3) 0.002(3) 0.008(3)
C31 0.042(4) 0.059(5) 0.031(4) -0.009(4) -0.004(3) 0.010(4)
C32 0.048(4) 0.049(5) 0.040(5) -0.009(4) -0.012(4) 0.005(4)
C33 0.034(4) 0.042(4) 0.033(4) 0.000(3) -0.011(3) 0.002(3)
C34 0.023(4) 0.046(4) 0.023(4) 0.002(3) 0.001(3) 0.001(3)
C35 0.033(4) 0.062(5) 0.030(4) 0.003(4) -0.011(3) 0.013(4)
C36 0.057(5) 0.092(6) 0.024(4) -0.005(4) -0.014(4) 0.037(5)
C37 0.036(5) 0.099(6) 0.038(5) -0.016(4) -0.019(4) 0.019(5)
C38 0.035(4) 0.079(6) 0.027(4) -0.027(4) -0.004(3) 0.009(4)
C39 0.018(4) 0.053(4) 0.033(4) -0.007(3) -0.003(3) 0.000(3)

loop_
_atom_type_symbol
_atom_type_description
_atom_type_scat_dispersion_real
_atom_type_scat_dispersion_imag
_atom_type_scat_source
C C 0.0033 0.0016 'International Tables Vol C Tables 4.2.6.8 and 6.1.1.4'
H H 0.0000 0.0000 'International Tables Vol C Tables 4.2.6.8 and 6.1.1.4'
P P 0.1023 0.0942 'International Tables Vol C Tables 4.2.6.8 and 6.1.1.4'
S S 0.1246 0.1234 'International Tables Vol C Tables 4.2.6.8 and 6.1.1.4'
Cl Cl 0.1484 0.1585 'International Tables Vol C Tables 4.2.6.8 and 6.1.1.4'
Ru Ru -1.2594 0.8363 'International Tables Vol C Tables 4.2.6.8 and 6.1.1.4'

loop_
_geom_angle_atom_site_label_1
_geom_angle_atom_site_label_2
_geom_angle_atom_site_label_3
_geom_angle
_geom_angle_site_symmetry_1
_geom_angle_site_symmetry_3
_geom_angle_publ_flag
Cl2 Ru1 Cl1 95.25(7) . . ?
S1 Ru1 Cl1 85.48(6) . . ?
S1 Ru1 Cl2 95.91(8) . . ?
S2 Ru1 Cl1 92.12(6) . . ?
S2 Ru1 Cl2 166.05(7) . . ?
S2 Ru1 S1 96.47(8) . . ?
S2 Ru1 P2 85.41(6) . . ?
P1 Ru1 Cl1 170.30(6) . . ?
P1 Ru1 Cl2 88.40(7) . . ?
P1 Ru1 S1 85.21(7) . . ?
P1 Ru1 S2 86.25(7) . . ?
P1 Ru1 P2 100.24(6) . . ?
P2 Ru1 Cl1 89.14(6) . . ?
P2 Ru1 Cl2 82.88(7) . . ?
P2 Ru1 S1 174.36(7) . . ?
C2 S1 Ru1 105.5(3) . . ?
C2 S1 C13 101.4(4) . . ?
C13 S1 Ru1 118.2(4) . . ?
C8 S2 Ru1 104.5(3) . . ?
C8 S2 C18 104.6(3) . . ?
C18 S2 Ru1 124.8(3) . . ?
C1 P1 Ru1 111.3(2) . . ?
C7 P1 Ru1 108.6(2) . . ?
C7 P1 C1 100.7(3) . . ?
C17 P1 Ru1 124.4(3) . . ?
C17 P1 C1 101.3(3) . . ?
C17 P1 C7 107.8(3) . . ?
C22 P2 Ru1 116.7(2) . . ?
C22 P2 C28 98.2(3) . . ?
C28 P2 Ru1 118.4(2) . . ?
C34 P2 Ru1 114.0(2) . . ?
C34 P2 C22 105.0(3) . . ?
C34 P2 C28 102.2(3) . . ?
C2 C1 P1 117.2(5) . . ?
C6 C1 P1 123.2(6) . . ?
C6 C1 C2 119.5(7) . . ?
C1 C2 S1 120.2(6) . . ?
C1 C2 C3 119.2(7) . . ?
C3 C2 S1 120.5(6) . . ?
C2 C3 H3 120.2 . . ?
C4 C3 C2 119.6(8) . . ?
C4 C3 H3 120.2 . . ?
C3 C4 H4 119.9 . . ?
C5 C4 C3 120.2(8) . . ?
C5 C4 H4 119.9 . . ?
C4 C5 H5 119.8 . . ?
C4 C5 C6 120.4(7) . . ?
C6 C5 H5 119.8 . . ?
C1 C6 H6 119.6 . . ?
C5 C6 C1 120.8(7) . . ?
C5 C6 H6 119.6 . . ?
C8 C7 P1 116.7(5) . . ?
C8 C7 C12 118.3(7) . . ?
C12 C7 P1 124.7(6) . . ?
C7 C8 S2 120.2(6) . . ?
C7 C8 C9 119.9(7) . . ?
C9 C8 S2 119.7(6) . . ?
C8 C9 H9 120.1 . . ?
C8 C9 C10 119.8(8) . . ?
C10 C9 H9 120.1 . . ?
C9 C10 H10 119.9 . . ?
C11 C10 C9 120.3(9) . . ?
C11 C10 H10 119.9 . . ?
C10 C11 H11 120.3 . . ?
C12 C11 C10 119.4(8) . . ?
C12 C11 H11 120.3 . . ?
C7 C12 H12 118.8 . . ?
C11 C12 C7 122.3(8) . . ?
C11 C12 H12 118.8 . . ?
C14 C13 S1 105.2(6) . . ?
C14 C13 C15 109.7(8) . . ?
C15 C13 S1 107.8(9) . . ?
C16 C13 S1 111.2(6) . . ?
C16 C13 C14 112.1(11) . . ?
C16 C13 C15 110.6(9) . . ?
C13 C14 H14A 109.5 . . ?
C13 C14 H14B 109.5 . . ?
C13 C14 H14C 109.5 . . ?
H14A C14 H14B 109.5 . . ?
H14A C14 H14C 109.5 . . ?
H14B C14 H14C 109.5 . . ?
C13 C15 H15A 109.5 . . ?
C13 C15 H15B 109.5 . . ?
C13 C15 H15C 109.5 . . ?
H15A C15 H15B 109.5 . . ?
H15A C15 H15C 109.5 . . ?
H15B C15 H15C 109.5 . . ?
C13 C16 H16A 109.5 . . ?
C13 C16 H16B 109.5 . . ?
C13 C16 H16C 109.5 . . ?
H16A C16 H16B 109.5 . . ?
H16A C16 H16C 109.5 . . ?
H16B C16 H16C 109.5 . . ?
P1 C17 H17A 109.5 . . ?
P1 C17 H17B 109.5 . . ?
P1 C17 H17C 109.5 . . ?
H17A C17 H17B 109.5 . . ?
H17A C17 H17C 109.5 . . ?
H17B C17 H17C 109.5 . . ?
C19 C18 S2 103.8(5) . . ?
C20 C18 S2 108.4(6) . . ?
C20 C18 C19 110.0(7) . . ?
C20 C18 C21 110.5(8) . . ?
C21 C18 S2 112.5(5) . . ?
C21 C18 C19 111.5(8) . . ?
C18 C19 H19A 109.5 . . ?
C18 C19 H19B 109.5 . . ?
C18 C19 H19C 109.5 . . ?
H19A C19 H19B 109.5 . . ?
H19A C19 H19C 109.5 . . ?
H19B C19 H19C 109.5 . . ?
C18 C20 H20A 109.5 . . ?
C18 C20 H20B 109.5 . . ?
C18 C20 H20C 109.5 . . ?
H20A C20 H20B 109.5 . . ?
H20A C20 H20C 109.5 . . ?
H20B C20 H20C 109.5 . . ?
C18 C21 H21A 109.5 . . ?
C18 C21 H21B 109.5 . . ?
C18 C21 H21C 109.5 . . ?
H21A C21 H21B 109.5 . . ?
H21A C21 H21C 109.5 . . ?
H21B C21 H21C 109.5 . . ?
C23 C22 P2 125.5(5) . . ?
C23 C22 C27 117.8(7) . . ?
C27 C22 P2 116.8(5) . . ?
C22 C23 H23 119.5 . . ?
C22 C23 C24 121.1(7) . . ?
C24 C23 H23 119.5 . . ?
C23 C24 H24 120.4 . . ?
C25 C24 C23 119.1(8) . . ?
C25 C24 H24 120.4 . . ?
C24 C25 H25 120.0 . . ?
C26 C25 C24 120.1(8) . . ?
C26 C25 H25 120.0 . . ?
C25 C26 H26 119.3 . . ?
C25 C26 C27 121.5(8) . . ?
C27 C26 H26 119.3 . . ?
C22 C27 H27 119.8 . . ?
C26 C27 C22 120.4(7) . . ?
C26 C27 H27 119.8 . . ?
C29 C28 P2 118.4(5) . . ?
C33 C28 P2 124.4(5) . . ?
C33 C28 C29 117.1(7) . . ?
C28 C29 H29 119.6 . . ?
C30 C29 C28 120.9(7) . . ?
C30 C29 H29 119.6 . . ?
C29 C30 H30 119.1 . . ?
C29 C30 C31 121.8(7) . . ?
C31 C30 H30 119.1 . . ?
C30 C31 H31 120.7 . . ?
C32 C31 C30 118.6(8) . . ?
C32 C31 H31 120.7 . . ?
C31 C32 H32 119.4 . . ?
C31 C32 C33 121.1(8) . . ?
C33 C32 H32 119.4 . . ?
C28 C33 H33 119.8 . . ?
C32 C33 C28 120.5(7) . . ?
C32 C33 H33 119.8 . . ?
C35 C34 P2 121.6(6) . . ?
C35 C34 C39 118.7(7) . . ?
C39 C34 P2 119.4(5) . . ?
C34 C35 H35 119.3 . . ?
C36 C35 C34 121.4(8) . . ?
C36 C35 H35 119.3 . . ?
C35 C36 H36 119.9 . . ?
C35 C36 C37 120.2(8) . . ?
C37 C36 H36 119.9 . . ?
C36 C37 H37 120.2 . . ?
C36 C37 C38 119.7(7) . . ?
C38 C37 H37 120.2 . . ?
C37 C38 H38 119.8 . . ?
C37 C38 C39 120.3(8) . . ?
C39 C38 H38 119.8 . . ?
C34 C39 H39 120.2 . . ?
C38 C39 C34 119.5(7) . . ?
C38 C39 H39 120.2 . . ?

loop_
_geom_bond_atom_site_label_1
_geom_bond_atom_site_label_2
_geom_bond_distance
_geom_bond_site_symmetry_2
_geom_bond_publ_flag
Ru1 Cl1 2.5049(17) . ?
Ru1 Cl2 2.453(2) . ?
Ru1 S1 2.4304(19) . ?
Ru1 S2 2.344(2) . ?
Ru1 P1 2.2127(18) . ?
Ru1 P2 2.3659(18) . ?
S1 C2 1.795(8) . ?
S1 C13 1.897(10) . ?
S2 C8 1.798(7) . ?
S2 C18 1.870(7) . ?
P1 C1 1.841(7) . ?
P1 C7 1.827(8) . ?
P1 C17 1.808(7) . ?
P2 C22 1.836(7) . ?
P2 C28 1.846(7) . ?
P2 C34 1.830(7) . ?
C1 C2 1.394(10) . ?
C1 C6 1.388(10) . ?
C2 C3 1.422(11) . ?
C3 H3 0.9500 . ?
C3 C4 1.386(12) . ?
C4 H4 0.9500 . ?
C4 C5 1.379(12) . ?
C5 H5 0.9500 . ?
C5 C6 1.382(11) . ?
C6 H6 0.9500 . ?
C7 C8 1.391(10) . ?
C7 C12 1.395(10) . ?
C8 C9 1.392(11) . ?
C9 H9 0.9500 . ?
C9 C10 1.397(12) . ?
C10 H10 0.9500 . ?
C10 C11 1.372(12) . ?
C11 H11 0.9500 . ?
C11 C12 1.361(11) . ?
C12 H12 0.9500 . ?
C13 C14 1.535(13) . ?
C13 C15 1.540(15) . ?
C13 C16 1.520(16) . ?
C14 H14A 0.9800 . ?
C14 H14B 0.9800 . ?
C14 H14C 0.9800 . ?
C15 H15A 0.9800 . ?
C15 H15B 0.9800 . ?
C15 H15C 0.9800 . ?
C16 H16A 0.9800 . ?
C16 H16B 0.9800 . ?
C16 H16C 0.9800 . ?
C17 H17A 0.9800 . ?
C17 H17B 0.9800 . ?
C17 H17C 0.9800 . ?
C18 C19 1.538(12) . ?
C18 C20 1.514(14) . ?
C18 C21 1.518(12) . ?
C19 H19A 0.9800 . ?
C19 H19B 0.9800 . ?
C19 H19C 0.9800 . ?
C20 H20A 0.9800 . ?
C20 H20B 0.9800 . ?
C20 H20C 0.9800 . ?
C21 H21A 0.9800 . ?
C21 H21B 0.9800 . ?
C21 H21C 0.9800 . ?
C22 C23 1.385(10) . ?
C22 C27 1.410(10) . ?
C23 H23 0.9500 . ?
C23 C24 1.415(11) . ?
C24 H24 0.9500 . ?
C24 C25 1.377(13) . ?
C25 H25 0.9500 . ?
C25 C26 1.366(13) . ?
C26 H26 0.9500 . ?
C26 C27 1.375(11) . ?
C27 H27 0.9500 . ?
C28 C29 1.406(9) . ?
C28 C33 1.396(10) . ?
C29 H29 0.9500 . ?
C29 C30 1.356(10) . ?
C30 H30 0.9500 . ?
C30 C31 1.372(11) . ?
C31 H31 0.9500 . ?
C31 C32 1.366(11) . ?
C32 H32 0.9500 . ?
C32 C33 1.387(11) . ?
C33 H33 0.9500 . ?
C34 C35 1.396(11) . ?
C34 C39 1.408(11) . ?
C35 H35 0.9500 . ?
C35 C36 1.375(11) . ?
C36 H36 0.9500 . ?
C36 C37 1.384(13) . ?
C37 H37 0.9500 . ?
C37 C38 1.396(13) . ?
C38 H38 0.9500 . ?
C38 C39 1.401(10) . ?
C39 H39 0.9500 . ?
